data_7054639
loop_
_publ_author_name
'Kammoun, Omar'
'Rekik, Walid'
'Na\"ili, Houcine'
'Bataille, Thierry'

_publ_section_title
;
 Inorganic layered structures in hybrid double sulfates: related phases
 and thermal reactivity
;
_journal_issue 4
_journal_name_full 'New J. Chem.'
_journal_page_first 2682
_journal_paper_doi 10.1039/C4NJ02195A
_journal_volume 39
_journal_year 2015
_chemical_formula_moiety '2(C7 H7 N2), Cu H12 O6, 2(O4 S), 4(H2 O)'
_chemical_formula_sum 'C14 H34 Cu N4 O18 S2'
_chemical_formula_weight 674.11
_chemical_name_systematic
;
 ?
;
_space_group_IT_number 2
_symmetry_cell_setting triclinic
_symmetry_space_group_name_Hall '-P 1'
_symmetry_space_group_name_H-M 'P -1'
_atom_sites_solution_hydrogens geom
_atom_sites_solution_primary direct
_atom_sites_solution_secondary difmap
_audit_block_doi 10.5517/cc13pwl8
_audit_creation_method SHELXL-97
_audit_update_record
;
2014-11-13 deposited with the CCDC.
2015-01-27 downloaded from the CCDC.
;
_cell_angle_alpha 85.4290(10)
_cell_angle_beta 81.4370(10)
_cell_angle_gamma 85.4360(10)
_cell_formula_units_Z 1
_cell_length_a 6.82920(10)
_cell_length_b 8.1314(2)
_cell_length_c 12.3445(3)
_cell_measurement_reflns_used 2477
_cell_measurement_temperature 293(2)
_cell_measurement_theta_max 32.032
_cell_measurement_theta_min 2.910
_cell_volume 674.11(3)
_computing_data_collection 'Collect (Bruker AXS BV, 1997-2004)'
_computing_structure_refinement 'SHELXL-97 (Sheldrick, 1997)'
_computing_structure_solution 'SHELXS-97 (Sheldrick, 1990)'
_diffrn_ambient_temperature 293(2)
_diffrn_detector_area_resol_mean 9
_diffrn_measured_fraction_theta_full 0.983
_diffrn_measured_fraction_theta_max 0.983
_diffrn_measurement_device '95mm CCD camera on \k-goniostat'
_diffrn_measurement_device_type KappaCCD
_diffrn_measurement_method CCD
_diffrn_radiation_monochromator 'horizonally mounted graphite crystal'
_diffrn_radiation_source 'fine-focus sealed tube'
_diffrn_radiation_type MoK\a
_diffrn_radiation_wavelength 0.71073
_diffrn_reflns_av_R_equivalents 0.0430
_diffrn_reflns_av_sigmaI/netI 0.0410
_diffrn_reflns_limit_h_max 9
_diffrn_reflns_limit_h_min -10
_diffrn_reflns_limit_k_max 11
_diffrn_reflns_limit_k_min -12
_diffrn_reflns_limit_l_max 17
_diffrn_reflns_limit_l_min -18
_diffrn_reflns_number 8898
_diffrn_reflns_theta_full 32.03
_diffrn_reflns_theta_max 32.03
_diffrn_reflns_theta_min 2.93
_exptl_absorpt_coefficient_mu 1.052
_exptl_absorpt_correction_T_max 0.9914
_exptl_absorpt_correction_T_min 0.8503
_exptl_absorpt_correction_type analytical
_exptl_absorpt_process_details
;
(c.f. r.h. blessing, acta cryst. (1995), a51, 33-38) 
;
_exptl_crystal_colour blue
_exptl_crystal_density_diffrn 1.661
_exptl_crystal_density_method 'not measured'
_exptl_crystal_description Polyhedral
_exptl_crystal_F_000 351
_exptl_crystal_size_max 0.263
_exptl_crystal_size_mid 0.197
_exptl_crystal_size_min 0.019
_refine_diff_density_max 1.542
_refine_diff_density_min -0.987
_refine_diff_density_rms 0.080
_refine_ls_extinction_coef 0.093(10)
_refine_ls_extinction_expression Fc^*^=kFc[1+0.001xFc^2^\l^3^/sin(2\q)]^-1/4^
_refine_ls_extinction_method SHELXL
_refine_ls_goodness_of_fit_ref 1.060
_refine_ls_hydrogen_treatment mixed
_refine_ls_matrix_type full
_refine_ls_number_parameters 247
_refine_ls_number_reflns 4622
_refine_ls_number_restraints 0
_refine_ls_restrained_S_all 1.060
_refine_ls_R_factor_all 0.0537
_refine_ls_R_factor_gt 0.0475
_refine_ls_shift/su_max 0.001
_refine_ls_shift/su_mean 0.000
_refine_ls_structure_factor_coef Fsqd
_refine_ls_weighting_details 'calc w=1/[\s^2^(Fo^2^)+(0.0559P)^2^+0.5805P] where P=(Fo^2^+2Fc^2^)/3'
_refine_ls_weighting_scheme calc
_refine_ls_wR_factor_gt 0.1225
_refine_ls_wR_factor_ref 0.1278
_reflns_number_gt 4067
_reflns_number_total 4622
_reflns_threshold_expression >2sigma(I)
_cod_data_source_file c4nj02195a2.cif
_cod_data_source_block shelxl
_cod_depositor_comments 'Adding full bibliography for 7054638--7054641.cif.'
_cod_original_sg_symbol_Hall -P1
_cod_original_sg_symbol_H-M P-1
_cod_database_code 7054639

loop_
_symmetry_equiv_pos_as_xyz
'x, y, z'
'-x, -y, -z'

loop_
_atom_site_label
_atom_site_type_symbol
_atom_site_fract_x
_atom_site_fract_y
_atom_site_fract_z
_atom_site_U_iso_or_equiv
_atom_site_adp_type
_atom_site_occupancy
_atom_site_symmetry_multiplicity
_atom_site_calc_flag
_atom_site_refinement_flags
Cu1 Cu 0.5000 0.0000 1.5000 0.02500(12) Uani 1 2 d S
S1 S 0.11407(7) 0.35608(6) 1.27653(4) 0.02668(13) Uani 1 1 d .
OW3 O 0.3660(2) -0.0452(2) 1.37571(13) 0.0315(3) Uani 1 1 d .
OW4 O 0.8078(3) -0.0312(3) 1.38068(15) 0.0385(4) Uani 1 1 d .
O1 O 0.3068(3) 0.4033(3) 1.29974(18) 0.0545(5) Uani 1 1 d .
O3 O 0.0833(3) 0.4119(2) 1.16463(13) 0.0390(4) Uani 1 1 d .
OW5 O 0.4739(3) 0.23996(19) 1.46615(15) 0.0356(3) Uani 1 1 d .
OW1 O 0.3950(3) 0.3957(2) 1.65357(17) 0.0408(4) Uani 1 1 d .
OW2 O 0.0975(3) -0.2774(2) 1.43496(17) 0.0415(4) Uani 1 1 d .
O2 O 0.1115(3) 0.1763(2) 1.2931(2) 0.0548(5) Uani 1 1 d .
O4 O -0.0394(4) 0.4370(4) 1.35438(19) 0.0753(8) Uani 1 1 d .
N1 N 0.2543(3) 0.1390(3) 0.83198(17) 0.0410(4) Uani 1 1 d .
N2 N 0.1795(3) 0.1998(2) 1.00181(16) 0.0341(4) Uani 1 1 d .
C2 C 0.2358(3) 0.0322(3) 1.00408(16) 0.0291(4) Uani 1 1 d .
C7 C 0.2829(3) -0.0070(3) 0.89499(18) 0.0329(4) Uani 1 1 d .
C3 C 0.2500(4) -0.0871(3) 1.0904(2) 0.0394(5) Uani 1 1 d .
C4 C 0.3112(4) -0.2459(3) 1.0619(3) 0.0482(6) Uani 1 1 d .
C5 C 0.3579(4) -0.2838(3) 0.9520(3) 0.0508(6) Uani 1 1 d .
C1 C 0.1918(4) 0.2588(3) 0.8987(2) 0.0395(5) Uani 1 1 d .
C6 C 0.3453(4) -0.1668(3) 0.8663(2) 0.0447(5) Uani 1 1 d .
H1 H 0.164(5) 0.363(4) 0.878(3) 0.047(8) Uiso 1 1 d .
H3 H 0.213(5) -0.060(4) 1.159(3) 0.046(8) Uiso 1 1 d .
H6 H 0.381(5) -0.191(5) 0.793(3) 0.059(10) Uiso 1 1 d .
H4 H 0.313(6) -0.331(5) 1.116(3) 0.068(11) Uiso 1 1 d .
H5 H 0.401(6) -0.390(5) 0.937(3) 0.067(11) Uiso 1 1 d .
HN2 H 0.149(5) 0.267(5) 1.065(3) 0.063(10) Uiso 1 1 d .
HN1 H 0.271(6) 0.152(5) 0.762(3) 0.064(11) Uiso 1 1 d .
H1W1 H 0.308(6) 0.458(5) 1.657(3) 0.050(10) Uiso 1 1 d .
H2W1 H 0.482(6) 0.434(5) 1.668(3) 0.061(11) Uiso 1 1 d .
H1W2 H 0.092(7) -0.310(5) 1.501(4) 0.082(14) Uiso 1 1 d .
H2W2 H 0.076(6) -0.344(5) 1.405(4) 0.065(12) Uiso 1 1 d .
H1W4 H 0.889(5) -0.100(4) 1.406(3) 0.046(9) Uiso 1 1 d .
H2W4 H 0.861(5) 0.034(5) 1.361(3) 0.051(10) Uiso 1 1 d .
H1W3 H 0.302(5) 0.029(4) 1.354(3) 0.046(9) Uiso 1 1 d .
H2W3 H 0.299(6) -0.121(5) 1.391(3) 0.062(11) Uiso 1 1 d .
H1W5 H 0.413(6) 0.288(5) 1.420(3) 0.063(11) Uiso 1 1 d .
H2W5 H 0.443(5) 0.288(4) 1.521(3) 0.042(8) Uiso 1 1 d .

loop_
_atom_site_aniso_label
_atom_site_aniso_U_11
_atom_site_aniso_U_22
_atom_site_aniso_U_33
_atom_site_aniso_U_23
_atom_site_aniso_U_13
_atom_site_aniso_U_12
Cu1 0.02783(18) 0.02178(17) 0.02662(18) 0.00104(11) -0.01012(11) -0.00022(11)
S1 0.0298(2) 0.0248(2) 0.0252(2) -0.00052(15) -0.00729(16) 0.00456(15)
OW3 0.0344(7) 0.0286(7) 0.0343(7) 0.0006(6) -0.0159(6) -0.0008(6)
OW4 0.0309(7) 0.0416(9) 0.0420(9) 0.0028(7) -0.0039(6) -0.0050(7)
O1 0.0661(13) 0.0466(10) 0.0599(12) 0.0093(9) -0.0366(10) -0.0209(9)
O3 0.0568(10) 0.0325(8) 0.0296(7) 0.0002(6) -0.0173(7) 0.0035(7)
OW5 0.0464(9) 0.0242(7) 0.0383(8) 0.0027(6) -0.0173(7) 0.0000(6)
OW1 0.0409(9) 0.0309(8) 0.0522(10) -0.0031(7) -0.0129(8) 0.0006(7)
OW2 0.0518(10) 0.0341(8) 0.0410(9) -0.0017(7) -0.0111(8) -0.0093(7)
O2 0.0630(12) 0.0294(8) 0.0789(14) 0.0122(8) -0.0383(11) -0.0087(8)
O4 0.0622(14) 0.106(2) 0.0461(12) -0.0062(12) 0.0023(10) 0.0451(14)
N1 0.0423(10) 0.0506(12) 0.0279(9) -0.0006(8) -0.0051(7) 0.0075(8)
N2 0.0320(8) 0.0354(9) 0.0361(9) -0.0085(7) -0.0077(7) 0.0010(6)
C2 0.0236(8) 0.0347(9) 0.0300(9) -0.0044(7) -0.0057(6) -0.0022(6)
C7 0.0275(8) 0.0389(10) 0.0327(9) -0.0061(8) -0.0062(7) 0.0026(7)
C3 0.0372(11) 0.0465(12) 0.0352(11) 0.0048(9) -0.0082(8) -0.0084(9)
C4 0.0428(12) 0.0399(12) 0.0626(17) 0.0108(11) -0.0147(11) -0.0081(10)
C5 0.0433(13) 0.0359(12) 0.075(2) -0.0111(12) -0.0141(12) 0.0037(10)
C1 0.0397(11) 0.0383(11) 0.0400(11) -0.0010(9) -0.0090(9) 0.0045(9)
C6 0.0383(11) 0.0469(13) 0.0497(14) -0.0178(11) -0.0069(10) 0.0064(9)

loop_
_atom_type_symbol
_atom_type_description
_atom_type_scat_dispersion_real
_atom_type_scat_dispersion_imag
_atom_type_scat_source
C C 0.0033 0.0016 'International Tables Vol C Tables 4.2.6.8 and 6.1.1.4'
H H 0.0000 0.0000 'International Tables Vol C Tables 4.2.6.8 and 6.1.1.4'
N N 0.0061 0.0033 'International Tables Vol C Tables 4.2.6.8 and 6.1.1.4'
O O 0.0106 0.0060 'International Tables Vol C Tables 4.2.6.8 and 6.1.1.4'
S S 0.1246 0.1234 'International Tables Vol C Tables 4.2.6.8 and 6.1.1.4'
Cu Cu 0.3201 1.2651 'International Tables Vol C Tables 4.2.6.8 and 6.1.1.4'

loop_
_geom_angle_atom_site_label_1
_geom_angle_atom_site_label_2
_geom_angle_atom_site_label_3
_geom_angle
_geom_angle_site_symmetry_1
_geom_angle_site_symmetry_3
OW5 Cu1 OW5 180.000(1) . 2_658
OW5 Cu1 OW3 92.64(7) . .
OW5 Cu1 OW3 87.36(7) 2_658 .
OW5 Cu1 OW3 87.36(7) . 2_658
OW5 Cu1 OW3 92.64(7) 2_658 2_658
OW3 Cu1 OW3 180.000(1) . 2_658
OW5 Cu1 OW4 92.89(8) . .
OW5 Cu1 OW4 87.11(7) 2_658 .
OW3 Cu1 OW4 87.79(7) . .
OW3 Cu1 OW4 92.21(7) 2_658 .
OW5 Cu1 OW4 87.11(7) . 2_658
OW5 Cu1 OW4 92.89(8) 2_658 2_658
OW3 Cu1 OW4 92.21(7) . 2_658
OW3 Cu1 OW4 87.79(7) 2_658 2_658
OW4 Cu1 OW4 180.000(1) . 2_658
O3 S1 O2 110.67(11) . 1
O3 S1 O2 110.67(11) . .
O2 S1 O2 0.0(2) 1 .
O3 S1 O4 109.37(12) . .
O2 S1 O4 110.85(17) 1 .
O2 S1 O4 110.85(17) . .
O3 S1 O1 110.95(12) . 1
O2 S1 O1 108.08(12) 1 1
O2 S1 O1 108.08(12) . 1
O4 S1 O1 106.85(16) . 1
O3 S1 O1 110.95(12) . .
O2 S1 O1 108.08(12) 1 .
O2 S1 O1 108.08(12) . .
O4 S1 O1 106.85(16) . .
O1 S1 O1 0.00(15) 1 .
Cu1 OW3 H1W3 114(3) . .
Cu1 OW3 H2W3 111(3) . .
H1W3 OW3 H2W3 109(4) . .
Cu1 OW4 H1W4 113(2) . .
Cu1 OW4 H2W4 122(3) . .
H1W4 OW4 H2W4 105(4) . .
O1 O1 S1 0(10) 1 .
Cu1 OW5 H1W5 126(3) . .
Cu1 OW5 H2W5 112(2) . .
H1W5 OW5 H2W5 107(4) . .
OW1 OW1 H1W1 0(10) 1 .
OW1 OW1 H2W1 0(10) 1 .
H1W1 OW1 H2W1 109(4) . .
OW2 OW2 H1W2 0(10) 1 .
OW2 OW2 H2W2 0(10) 1 .
H1W2 OW2 H2W2 109(4) . .
O2 O2 S1 0(10) 1 .
C1 N1 C7 108.6(2) . .
C1 N1 HN1 125(3) . .
C7 N1 HN1 127(3) . .
C1 N2 C2 108.69(19) . .
C1 N2 HN2 124(2) . .
C2 N2 HN2 127(2) . .
N2 C2 C3 132.1(2) . .
N2 C2 C7 106.40(18) . .
C3 C2 C7 121.5(2) . .
N1 C7 C6 131.8(2) . .
N1 C7 C2 106.15(19) . .
C6 C7 C2 122.1(2) . .
C4 C3 C2 116.4(2) . .
C4 C3 H3 124(2) . .
C2 C3 H3 120(2) . .
C3 C4 C5 121.6(3) . .
C3 C4 H4 120(3) . .
C5 C4 H4 118(3) . .
C6 C5 C4 122.4(3) . .
C6 C5 H5 119(3) . .
C4 C5 H5 119(3) . .
N2 C1 N1 110.2(2) . .
N2 C1 H1 124(2) . .
N1 C1 H1 126(2) . .
C5 C6 C7 116.0(2) . .
C5 C6 H6 122(2) . .
C7 C6 H6 122(2) . .

loop_
_geom_bond_atom_site_label_1
_geom_bond_atom_site_label_2
_geom_bond_distance
_geom_bond_site_symmetry_2
Cu1 OW5 1.9623(15) .
Cu1 OW5 1.9623(15) 2_658
Cu1 OW3 1.9719(15) .
Cu1 OW3 1.9719(15) 2_658
Cu1 OW4 2.3884(17) .
Cu1 OW4 2.3884(17) 2_658
S1 O3 1.4594(16) .
S1 O2 1.4612(18) 1
S1 O2 1.4612(18) .
S1 O4 1.465(2) .
S1 O1 1.474(2) 1
S1 O1 1.474(2) .
OW3 H1W3 0.77(4) .
OW3 H2W3 0.79(4) .
OW4 H1W4 0.83(4) .
OW4 H2W4 0.68(4) .
O1 O1 0.000(4) 1
OW5 H1W5 0.81(4) .
OW5 H2W5 0.80(3) .
OW1 OW1 0.000(4) 1
OW1 H1W1 0.75(4) .
OW1 H2W1 0.74(4) .
OW2 OW2 0.000(6) 1
OW2 H1W2 0.83(5) .
OW2 H2W2 0.71(4) .
O2 O2 0.000(6) 1
N1 C1 1.329(3) .
N1 C7 1.383(3) .
N1 HN1 0.86(4) .
N2 C1 1.317(3) .
N2 C2 1.386(3) .
N2 HN2 0.97(4) .
C2 C3 1.392(3) .
C2 C7 1.393(3) .
C7 C6 1.392(3) .
C3 C4 1.381(4) .
C3 H3 0.89(3) .
C4 C5 1.400(5) .
C4 H4 0.92(4) .
C5 C6 1.373(4) .
C5 H5 0.91(4) .
C1 H1 0.88(3) .
C6 H6 0.93(4) .

loop_
_geom_hbond_atom_site_label_D
_geom_hbond_atom_site_label_H
_geom_hbond_atom_site_label_A
_geom_hbond_distance_DH
_geom_hbond_distance_HA
_geom_hbond_distance_DA
_geom_hbond_angle_DHA
_geom_hbond_site_symmetry_A
OW3 H1W3 O2 0.77(4) 1.90(4) 2.654(2) 168(4) 1
OW3 H2W3 OW2 0.79(4) 1.94(4) 2.719(2) 170(4) 1
OW4 H2W4 O2 0.68(4) 2.17(4) 2.813(3) 160(4) 1_655
OW4 H1W4 OW2 0.83(4) 2.00(4) 2.814(3) 168(3) 1_655
OW5 H2W5 OW1 0.80(3) 1.89(3) 2.690(3) 174(3) 1
OW5 H1W5 O1 0.81(4) 1.90(4) 2.704(2) 172(4) 1
N1 HN1 OW1 0.86(4) 2.44(4) 3.014(3) 125(3) 1_554
N2 HN2 O3 0.97(4) 1.76(4) 2.725(3) 172(3) .
OW1 H2W1 O1 0.74(4) 2.13(4) 2.860(3) 167(4) 2_668
OW1 H1W1 O4 0.75(4) 1.98(4) 2.698(3) 161(4) 2_568
OW2 H1W2 O4 0.83(5) 1.99(5) 2.800(3) 164(4) 2_558
OW2 H2W2 O4 0.71(4) 2.18(4) 2.872(4) 165(5) 1_545
